data_7010799
loop_
_publ_author_name
'Yong-Joo Kim'
'Yong-Su Kwak'
'Young-Seon Joo'
'Soon-W. Lee'

_publ_section_title
;
 Reactions of palladium(II) and platinum(II) bis(azido) complexes with
 isocyanides: synthesis and structural characterization of
 palladium(II) and platinum(II) complexes containing carbodiimido (or
 bis(carbodiimido)) and bis(tetrazolato) ligands
;
_journal_issue 2
_journal_name_full 'J. Chem. Soc., Dalton Trans.'
_journal_page_first 144
_journal_page_last 151
_journal_paper_doi 10.1039/b103916b
_journal_year 2002
_chemical_formula_sum 'C34 H40 N6 P2 Pd'
_chemical_formula_weight 701.06
_space_group_IT_number 61
_symmetry_space_group_name_Hall '-P 2ac 2ab'
_symmetry_space_group_name_H-M 'P b c a'
_atom_sites_solution_hydrogens geom
_atom_sites_solution_primary direct
_atom_sites_solution_secondary difmap
_audit_creation_method SHELXL-97
_cell_angle_alpha 90.00
_cell_angle_beta 90.00
_cell_angle_gamma 90.00
_cell_formula_units_Z 8
_cell_length_a 10.0638(10)
_cell_length_b 16.446(3)
_cell_length_c 40.816(5)
_cell_measurement_temperature 293(2)
_cell_volume 6755.4(16)
_computing_structure_refinement 'SHELXL-97 (Sheldrick, 1997)'
_computing_structure_solution 'SHELXS-97 (Sheldrick, 1990)'
_diffrn_ambient_temperature 293(2)
_diffrn_measured_fraction_theta_full 0.966
_diffrn_measured_fraction_theta_max 0.966
_diffrn_radiation_monochromator graphite
_diffrn_radiation_source 'fine-focus sealed tube'
_diffrn_radiation_type MoK\a
_diffrn_radiation_wavelength 0.71073
_diffrn_reflns_av_R_equivalents 0.0000
_diffrn_reflns_av_sigmaI/netI 0.0984
_diffrn_reflns_limit_h_max 11
_diffrn_reflns_limit_h_min 0
_diffrn_reflns_limit_k_max 19
_diffrn_reflns_limit_k_min 0
_diffrn_reflns_limit_l_max 48
_diffrn_reflns_limit_l_min 0
_diffrn_reflns_number 5827
_diffrn_reflns_theta_full 25.14
_diffrn_reflns_theta_max 25.14
_diffrn_reflns_theta_min 2.00
_exptl_absorpt_coefficient_mu 0.677
_exptl_crystal_density_diffrn 1.379
_exptl_crystal_density_method 'not measured'
_exptl_crystal_F_000 2896
_refine_diff_density_max 1.279
_refine_diff_density_min -1.165
_refine_diff_density_rms 0.094
_refine_ls_extinction_coef 0.00006(7)
_refine_ls_extinction_expression Fc^*^=kFc[1+0.001xFc^2^\l^3^/sin(2\q)]^-1/4^
_refine_ls_extinction_method SHELXL
_refine_ls_goodness_of_fit_ref 1.012
_refine_ls_hydrogen_treatment mixed
_refine_ls_matrix_type full
_refine_ls_number_parameters 389
_refine_ls_number_reflns 5827
_refine_ls_number_restraints 0
_refine_ls_restrained_S_all 1.012
_refine_ls_R_factor_all 0.1502
_refine_ls_R_factor_gt 0.0669
_refine_ls_shift/su_max 0.002
_refine_ls_shift/su_mean 0.000
_refine_ls_structure_factor_coef Fsqd
_refine_ls_weighting_details 'calc w=1/[\s^2^(Fo^2^)+(0.0516P)^2^+22.7974P] where P=(Fo^2^+2Fc^2^)/3'
_refine_ls_weighting_scheme calc
_refine_ls_wR_factor_gt 0.1344
_refine_ls_wR_factor_ref 0.1717
_reflns_number_gt 3044
_reflns_number_total 5827
_reflns_threshold_expression >2sigma(I)
_cod_data_source_file b103916b.txt
_cod_data_source_block pd1
_cod_original_cell_volume 6755.5(16)
_cod_database_code 7010799

loop_
_symmetry_equiv_pos_as_xyz
'x, y, z'
'-x+1/2, -y, z+1/2'
'-x, y+1/2, -z+1/2'
'x+1/2, -y+1/2, -z'
'-x, -y, -z'
'x-1/2, y, -z-1/2'
'x, -y-1/2, z-1/2'
'-x-1/2, y-1/2, z'

loop_
_atom_site_label
_atom_site_type_symbol
_atom_site_fract_x
_atom_site_fract_y
_atom_site_fract_z
_atom_site_U_iso_or_equiv
_atom_site_adp_type
_atom_site_occupancy
_atom_site_symmetry_multiplicity
_atom_site_calc_flag
_atom_site_refinement_flags
_atom_site_disorder_assembly
_atom_site_disorder_group
Pd1 Pd 0.78139(6) 0.19804(4) 0.107452(14) 0.0463(2) Uani 1 1 d . . .
P1 P 0.9604(2) 0.18715(13) 0.07139(5) 0.0496(6) Uani 1 1 d . . .
P2 P 0.6248(2) 0.21823(13) 0.14865(5) 0.0512(6) Uani 1 1 d . . .
N1 N 0.9180(8) 0.2068(5) 0.14245(18) 0.076(2) Uani 1 1 d . . .
N2 N 1.0577(9) 0.1829(5) 0.18963(18) 0.083(3) Uani 1 1 d . . .
N3 N 0.5826(9) 0.1250(5) 0.06012(18) 0.068(2) Uani 1 1 d . . .
N4 N 0.4634(10) 0.1463(6) 0.0450(2) 0.086(3) Uani 1 1 d . . .
N5 N 0.4417(10) 0.2226(6) 0.0525(2) 0.089(3) Uani 1 1 d . . .
N6 N 0.5424(10) 0.2499(5) 0.0713(2) 0.082(2) Uani 1 1 d . . .
C1 C 1.0782(10) 0.2692(5) 0.0780(2) 0.072(3) Uani 1 1 d . . .
H1A H 1.0987 0.2729 0.1010 0.107 Uiso 1 1 calc R . .
H1B H 1.0400 0.3195 0.0708 0.107 Uiso 1 1 calc R . .
H1C H 1.1580 0.2585 0.0659 0.107 Uiso 1 1 calc R . .
C2 C 0.9336(10) 0.1895(6) 0.02765(18) 0.072(3) Uani 1 1 d . . .
H2A H 0.8840 0.2373 0.0220 0.108 Uiso 1 1 calc R . .
H2B H 0.8849 0.1420 0.0211 0.108 Uiso 1 1 calc R . .
H2C H 1.0178 0.1904 0.0166 0.108 Uiso 1 1 calc R . .
C3 C 1.0538(9) 0.0950(5) 0.07854(19) 0.053(2) Uani 1 1 d . . .
C4 C 1.0168(10) 0.0236(5) 0.0633(2) 0.067(3) Uani 1 1 d . . .
H4 H 0.9465 0.0239 0.0486 0.080 Uiso 1 1 calc R . .
C5 C 1.0821(13) -0.0474(6) 0.0696(3) 0.084(3) Uani 1 1 d . . .
H5 H 1.0559 -0.0948 0.0591 0.101 Uiso 1 1 calc R . .
C6 C 1.1848(13) -0.0495(7) 0.0912(4) 0.098(4) Uani 1 1 d . . .
H6 H 1.2283 -0.0984 0.0952 0.118 Uiso 1 1 calc R . .
C7 C 1.2247(11) 0.0196(8) 0.1069(3) 0.098(4) Uani 1 1 d . . .
H7 H 1.2959 0.0179 0.1215 0.118 Uiso 1 1 calc R . .
C8 C 1.1583(10) 0.0927(6) 0.1012(2) 0.075(3) Uani 1 1 d . . .
H8 H 1.1833 0.1396 0.1123 0.090 Uiso 1 1 calc R . .
C9 C 0.6527(10) 0.1542(5) 0.18336(19) 0.068(3) Uani 1 1 d . . .
H9A H 0.6512 0.0983 0.1766 0.101 Uiso 1 1 calc R . .
H9B H 0.5842 0.1633 0.1993 0.101 Uiso 1 1 calc R . .
H9C H 0.7376 0.1666 0.1928 0.101 Uiso 1 1 calc R . .
C10 C 0.4478(8) 0.2031(6) 0.1413(2) 0.076(3) Uani 1 1 d . . .
H10A H 0.4205 0.2350 0.1228 0.114 Uiso 1 1 calc R . .
H10B H 0.3986 0.2196 0.1604 0.114 Uiso 1 1 calc R . .
H10C H 0.4311 0.1466 0.1370 0.114 Uiso 1 1 calc R . .
C11 C 0.6297(8) 0.3220(5) 0.16400(18) 0.045(2) Uani 1 1 d . . .
C12 C 0.5676(10) 0.3828(5) 0.1466(2) 0.074(3) Uani 1 1 d . . .
H12 H 0.5286 0.3715 0.1264 0.089 Uiso 1 1 calc R . .
C13 C 0.5635(11) 0.4610(6) 0.1592(3) 0.082(3) Uani 1 1 d . . .
H13 H 0.5193 0.5017 0.1477 0.098 Uiso 1 1 calc R . .
C14 C 0.6224(11) 0.4787(6) 0.1877(3) 0.077(3) Uani 1 1 d . . .
H14 H 0.6198 0.5315 0.1959 0.092 Uiso 1 1 calc R . .
C15 C 0.6846(12) 0.4204(6) 0.2043(2) 0.087(3) Uani 1 1 d . . .
H15 H 0.7253 0.4334 0.2241 0.105 Uiso 1 1 calc R . .
C16 C 0.6908(9) 0.3415(6) 0.1932(2) 0.068(3) Uani 1 1 d . . .
H16 H 0.7354 0.3020 0.2052 0.081 Uiso 1 1 calc R . .
C17 C 0.9893(9) 0.1999(5) 0.1643(2) 0.057(2) Uani 1 1 d . . .
C18 C 1.1679(9) 0.2204(5) 0.20364(19) 0.056(2) Uani 1 1 d . . .
C19 C 1.1968(9) 0.3032(6) 0.19949(19) 0.061(2) Uani 1 1 d . . .
C20 C 1.3086(10) 0.3342(7) 0.2153(2) 0.078(3) Uani 1 1 d . . .
H20 H 1.3307 0.3887 0.2127 0.094 Uiso 1 1 calc R . .
C21 C 1.3878(11) 0.2848(10) 0.2349(2) 0.093(4) Uani 1 1 d . . .
H21 H 1.4620 0.3062 0.2454 0.112 Uiso 1 1 calc R . .
C22 C 1.3561(11) 0.2052(8) 0.2386(2) 0.080(3) Uani 1 1 d . . .
H22 H 1.4089 0.1728 0.2520 0.096 Uiso 1 1 calc R . .
C23 C 1.2483(10) 0.1710(6) 0.2232(2) 0.068(3) Uani 1 1 d . . .
C24 C 1.2184(14) 0.0832(6) 0.2269(2) 0.106(4) Uani 1 1 d . . .
H24A H 1.1400 0.0700 0.2146 0.159 Uiso 1 1 calc R . .
H24B H 1.2040 0.0710 0.2496 0.159 Uiso 1 1 calc R . .
H24C H 1.2919 0.0518 0.2189 0.159 Uiso 1 1 calc R . .
C25 C 1.1110(13) 0.3593(6) 0.1802(3) 0.107(4) Uani 1 1 d . . .
H25A H 1.0382 0.3294 0.1710 0.160 Uiso 1 1 calc R . .
H25B H 1.1622 0.3837 0.1630 0.160 Uiso 1 1 calc R . .
H25C H 1.0771 0.4011 0.1944 0.160 Uiso 1 1 calc R . .
C26 C 0.6353(9) 0.1902(6) 0.07551(19) 0.061(2) Uani 1 1 d . . .
C27 C 0.6383(10) 0.0465(5) 0.0512(2) 0.063(3) Uani 1 1 d . . .
C28 C 0.6685(9) 0.0329(6) 0.0179(2) 0.063(2) Uani 1 1 d . . .
C29 C 0.7228(11) -0.0411(6) 0.0105(2) 0.076(3) Uani 1 1 d . . .
H29 H 0.7433 -0.0522 -0.0112 0.091 Uiso 1 1 calc R . .
C30 C 0.7479(10) -0.0984(6) 0.0331(3) 0.075(3) Uani 1 1 d . . .
H30 H 0.7870 -0.1473 0.0269 0.090 Uiso 1 1 calc R . .
C31 C 0.7159(10) -0.0849(5) 0.0651(2) 0.068(3) Uani 1 1 d . . .
H31 H 0.7320 -0.1255 0.0805 0.082 Uiso 1 1 calc R . .
C32 C 0.6605(9) -0.0126(5) 0.0751(2) 0.059(2) Uani 1 1 d . . .
C33 C 0.6404(10) 0.0960(6) -0.0077(2) 0.082(3) Uani 1 1 d . . .
H33A H 0.6016 0.1430 0.0025 0.123 Uiso 1 1 calc R . .
H33B H 0.5797 0.0742 -0.0236 0.123 Uiso 1 1 calc R . .
H33C H 0.7218 0.1111 -0.0183 0.123 Uiso 1 1 calc R . .
C34 C 0.6243(11) 0.0006(6) 0.1100(2) 0.084(3) Uani 1 1 d . . .
H34A H 0.5877 0.0541 0.1126 0.126 Uiso 1 1 calc R . .
H34B H 0.7021 -0.0047 0.1234 0.126 Uiso 1 1 calc R . .
H34C H 0.5596 -0.0392 0.1165 0.126 Uiso 1 1 calc R . .

loop_
_atom_site_aniso_label
_atom_site_aniso_U_11
_atom_site_aniso_U_22
_atom_site_aniso_U_33
_atom_site_aniso_U_23
_atom_site_aniso_U_13
_atom_site_aniso_U_12
Pd1 0.0454(4) 0.0503(4) 0.0431(3) -0.0039(3) -0.0017(3) 0.0044(4)
P1 0.0491(13) 0.0444(12) 0.0554(12) 0.0017(11) 0.0062(11) -0.0016(11)
P2 0.0504(14) 0.0560(14) 0.0472(12) -0.0082(10) 0.0032(11) 0.0023(11)
N1 0.067(5) 0.106(7) 0.056(4) -0.011(5) -0.011(4) -0.024(5)
N2 0.104(7) 0.080(6) 0.064(5) 0.011(4) -0.031(5) -0.034(5)
N3 0.077(6) 0.076(6) 0.051(4) 0.001(4) 0.007(4) 0.034(5)
N4 0.088(7) 0.088(7) 0.081(6) -0.009(5) -0.008(5) 0.001(6)
N5 0.104(8) 0.078(6) 0.085(6) -0.002(5) -0.011(6) 0.027(6)
N6 0.093(7) 0.089(6) 0.064(5) -0.004(5) -0.005(5) 0.011(6)
C1 0.087(7) 0.046(5) 0.082(7) 0.002(5) 0.008(6) -0.018(5)
C2 0.080(7) 0.081(7) 0.055(5) 0.005(5) 0.015(5) -0.002(6)
C3 0.055(6) 0.053(5) 0.051(5) 0.003(4) 0.019(5) -0.003(5)
C4 0.068(7) 0.053(6) 0.080(7) -0.003(5) 0.012(6) 0.002(5)
C5 0.096(10) 0.061(7) 0.095(8) -0.012(6) 0.021(8) -0.007(7)
C6 0.081(10) 0.063(7) 0.150(12) 0.023(8) 0.048(9) 0.022(7)
C7 0.063(7) 0.101(9) 0.132(10) 0.029(8) -0.015(8) 0.008(7)
C8 0.062(6) 0.058(6) 0.106(8) -0.004(6) -0.023(6) -0.001(5)
C9 0.089(7) 0.056(5) 0.059(5) -0.003(4) 0.021(5) 0.003(5)
C10 0.055(6) 0.091(7) 0.084(7) -0.019(6) -0.002(5) -0.010(6)
C11 0.044(5) 0.048(5) 0.044(4) -0.007(4) 0.003(4) 0.001(4)
C12 0.102(8) 0.054(6) 0.066(6) -0.003(5) -0.013(6) 0.018(6)
C13 0.089(8) 0.049(6) 0.107(9) 0.002(6) -0.005(7) 0.016(6)
C14 0.085(8) 0.042(5) 0.104(8) -0.012(6) 0.005(7) -0.009(6)
C15 0.120(10) 0.068(7) 0.073(6) -0.022(6) -0.021(7) -0.006(7)
C16 0.083(8) 0.057(5) 0.063(5) -0.015(5) -0.020(5) 0.004(5)
C17 0.056(6) 0.058(5) 0.056(5) -0.021(5) 0.015(5) -0.014(5)
C18 0.059(6) 0.068(6) 0.042(4) -0.004(4) -0.003(4) -0.004(5)
C19 0.059(6) 0.073(6) 0.052(5) 0.001(5) 0.002(4) -0.012(6)
C20 0.078(8) 0.087(7) 0.071(6) -0.028(6) 0.009(6) -0.036(6)
C21 0.059(7) 0.162(13) 0.060(6) -0.031(8) -0.005(6) -0.013(9)
C22 0.067(7) 0.116(9) 0.056(6) -0.008(6) -0.004(5) 0.019(8)
C23 0.065(7) 0.089(7) 0.050(5) -0.008(5) -0.006(5) 0.008(5)
C24 0.151(12) 0.078(7) 0.090(7) 0.014(6) -0.025(8) 0.006(8)
C25 0.156(12) 0.058(6) 0.106(9) 0.005(6) -0.030(9) -0.005(8)
C26 0.061(6) 0.075(6) 0.047(5) -0.005(5) -0.002(4) 0.025(6)
C27 0.067(7) 0.058(6) 0.064(6) -0.002(5) -0.003(5) 0.011(5)
C28 0.062(6) 0.073(6) 0.054(5) -0.001(5) 0.000(5) 0.008(5)
C29 0.082(8) 0.074(7) 0.072(6) -0.018(5) 0.010(6) -0.010(7)
C30 0.079(8) 0.047(5) 0.100(7) -0.013(5) -0.002(7) -0.006(5)
C31 0.088(7) 0.054(5) 0.062(5) 0.001(5) -0.004(6) -0.015(6)
C32 0.061(6) 0.054(5) 0.063(6) 0.001(5) 0.003(5) 0.001(5)
C33 0.078(7) 0.124(9) 0.044(5) 0.011(6) 0.003(5) 0.010(7)
C34 0.106(9) 0.073(7) 0.073(7) 0.013(6) 0.008(7) 0.002(6)

loop_
_atom_type_symbol
_atom_type_description
_atom_type_scat_dispersion_real
_atom_type_scat_dispersion_imag
_atom_type_scat_source
C C 0.0033 0.0016 'International Tables Vol C Tables 4.2.6.8 and 6.1.1.4'
H H 0.0000 0.0000 'International Tables Vol C Tables 4.2.6.8 and 6.1.1.4'
N N 0.0061 0.0033 'International Tables Vol C Tables 4.2.6.8 and 6.1.1.4'
P P 0.1023 0.0942 'International Tables Vol C Tables 4.2.6.8 and 6.1.1.4'
Pd Pd -0.9988 1.0072 'International Tables Vol C Tables 4.2.6.8 and 6.1.1.4'

loop_
_geom_angle_atom_site_label_1
_geom_angle_atom_site_label_2
_geom_angle_atom_site_label_3
_geom_angle
_geom_angle_site_symmetry_1
_geom_angle_site_symmetry_3
_geom_angle_publ_flag
C26 Pd1 N1 175.5(3) . . ?
C26 Pd1 P2 89.0(3) . . ?
N1 Pd1 P2 86.5(2) . . ?
C26 Pd1 P1 98.9(2) . . ?
N1 Pd1 P1 85.7(2) . . ?
P2 Pd1 P1 171.54(8) . . ?
C2 P1 C3 104.8(4) . . ?
C2 P1 C1 103.3(4) . . ?
C3 P1 C1 105.1(4) . . ?
C2 P1 Pd1 120.4(3) . . ?
C3 P1 Pd1 111.3(3) . . ?
C1 P1 Pd1 110.6(3) . . ?
C9 P2 C11 106.0(4) . . ?
C9 P2 C10 101.7(5) . . ?
C11 P2 C10 102.2(4) . . ?
C9 P2 Pd1 112.5(3) . . ?
C11 P2 Pd1 111.4(3) . . ?
C10 P2 Pd1 121.6(3) . . ?
C17 N1 Pd1 168.9(8) . . ?
C17 N2 C18 131.9(8) . . ?
C26 N3 N4 110.1(8) . . ?
C26 N3 C27 132.1(9) . . ?
N4 N3 C27 116.4(8) . . ?
N5 N4 N3 106.4(9) . . ?
N4 N5 N6 109.0(9) . . ?
N5 N6 C26 110.2(8) . . ?
C4 C3 C8 118.5(9) . . ?
C4 C3 P1 120.1(7) . . ?
C8 C3 P1 121.3(7) . . ?
C5 C4 C3 120.9(10) . . ?
C6 C5 C4 120.8(11) . . ?
C5 C6 C7 120.5(11) . . ?
C6 C7 C8 119.8(11) . . ?
C7 C8 C3 119.6(10) . . ?
C12 C11 C16 118.6(8) . . ?
C12 C11 P2 119.4(6) . . ?
C16 C11 P2 121.9(6) . . ?
C11 C12 C13 119.7(9) . . ?
C14 C13 C12 120.8(10) . . ?
C15 C14 C13 119.6(9) . . ?
C14 C15 C16 122.2(10) . . ?
C15 C16 C11 119.0(9) . . ?
N1 C17 N2 171.4(10) . . ?
N2 C18 C23 116.0(9) . . ?
N2 C18 C19 123.1(8) . . ?
C23 C18 C19 120.9(9) . . ?
C20 C19 C18 117.8(9) . . ?
C20 C19 C25 119.1(10) . . ?
C18 C19 C25 123.0(9) . . ?
C21 C20 C19 121.1(10) . . ?
C22 C21 C20 119.5(11) . . ?
C21 C22 C23 122.0(11) . . ?
C22 C23 C18 118.7(10) . . ?
C22 C23 C24 120.8(10) . . ?
C18 C23 C24 120.4(9) . . ?
N3 C26 N6 104.1(8) . . ?
N3 C26 Pd1 130.7(7) . . ?
N6 C26 Pd1 123.1(8) . . ?
C32 C27 C28 122.0(8) . . ?
C32 C27 N3 120.2(8) . . ?
C28 C27 N3 117.8(8) . . ?
C29 C28 C27 116.0(9) . . ?
C29 C28 C33 122.6(9) . . ?
C27 C28 C33 121.4(8) . . ?
C30 C29 C28 123.4(9) . . ?
C29 C30 C31 119.9(9) . . ?
C30 C31 C32 121.4(9) . . ?
C31 C32 C27 117.3(8) . . ?
C31 C32 C34 120.7(8) . . ?
C27 C32 C34 122.0(8) . . ?

loop_
_geom_bond_atom_site_label_1
_geom_bond_atom_site_label_2
_geom_bond_distance
_geom_bond_site_symmetry_2
_geom_bond_publ_flag
Pd1 C26 1.969(9) . ?
Pd1 N1 1.988(8) . ?
Pd1 P2 2.329(2) . ?
Pd1 P1 2.334(2) . ?
P1 C2 1.806(8) . ?
P1 C3 1.807(9) . ?
P1 C1 1.816(8) . ?
P2 C9 1.787(8) . ?
P2 C11 1.819(7) . ?
P2 C10 1.823(8) . ?
N1 C17 1.150(11) . ?
N2 C17 1.274(11) . ?
N2 C18 1.392(11) . ?
N3 C26 1.352(11) . ?
N3 N4 1.393(10) . ?
N3 C27 1.454(10) . ?
N4 N5 1.309(11) . ?
N5 N6 1.350(11) . ?
N6 C26 1.367(11) . ?
C3 C4 1.379(11) . ?
C3 C8 1.401(12) . ?
C4 C5 1.364(13) . ?
C5 C6 1.357(15) . ?
C6 C7 1.367(16) . ?
C7 C8 1.395(14) . ?
C11 C12 1.377(11) . ?
C11 C16 1.380(10) . ?
C12 C13 1.385(12) . ?
C13 C14 1.339(13) . ?
C14 C15 1.332(13) . ?
C15 C16 1.375(12) . ?
C18 C23 1.398(12) . ?
C18 C19 1.404(12) . ?
C19 C20 1.393(12) . ?
C19 C25 1.489(13) . ?
C20 C21 1.391(15) . ?
C21 C22 1.356(14) . ?
C22 C23 1.374(14) . ?
C23 C24 1.482(13) . ?
C27 C32 1.397(11) . ?
C27 C28 1.409(11) . ?
C28 C29 1.368(12) . ?
C28 C33 1.498(12) . ?
C29 C30 1.341(13) . ?
C30 C31 1.365(12) . ?
C31 C32 1.376(12) . ?
C32 C34 1.485(11) . ?
